data_7235215
loop_
_publ_author_name
'Mohan, Midhun'
'Maris, Thierry'
'Duong, Adam'

_publ_section_title
;
 Building coordination polymers using dipyridone ligands
;
_journal_issue 3
_journal_name_full CrystEngComm
_journal_page_first 441
_journal_page_last 447
_journal_paper_doi 10.1039/C9CE01725A
_journal_volume 22
_journal_year 2020
_chemical_formula_moiety 'C10 H8 N2 O2'
_chemical_formula_sum 'C10 H8 N2 O2'
_chemical_formula_weight 188.18
_space_group_crystal_system monoclinic
_space_group_IT_number 14
_space_group_name_Hall '-P 2yn'
_space_group_name_H-M_alt 'P 1 21/n 1'
_atom_sites_solution_hydrogens difmap
_atom_sites_solution_primary dual
_audit_creation_date 2018-08-09
_audit_creation_method
;
Olex2 1.2
(compiled 2018.05.29 svn.r3508 for OlexSys, GUI svn.r5506)
;
_audit_update_record
;
2019-04-01 deposited with the CCDC.	2019-11-18 downloaded from the CCDC.
;
_cell_angle_alpha 90
_cell_angle_beta 115.199(2)
_cell_angle_gamma 90
_cell_formula_units_Z 4
_cell_length_a 6.9152(3)
_cell_length_b 18.3958(8)
_cell_length_c 7.2525(3)
_cell_measurement_reflns_used 7880
_cell_measurement_temperature 150
_cell_measurement_theta_max 60.672
_cell_measurement_theta_min 4.183
_cell_volume 834.80(6)
_computing_cell_refinement
'SAINT (2013) V8.38A; Integration Software for Single Crystal Data. Bruker AXS Inc., Madison, WI 53719-1173.'
_computing_data_collection
;
APEX 2 (2013) Bruker AXS Inc., Madison, WI 53719-1173.
;
_computing_data_reduction
'SAINT (2013) V8.38A; Integration Software for Single Crystal Data. Bruker AXS Inc., Madison, WI 53719-1173.'
_computing_molecular_graphics 'Olex2 (Dolomanov et al., 2009)'
_computing_publication_material 'Olex2 (Dolomanov et al., 2009)'
_computing_structure_refinement 'XL (Sheldrick, 2008)'
_computing_structure_solution 'XT (Sheldrick, 2015)'
_diffrn_ambient_temperature 150
_diffrn_detector 'CMOS Area detector'
_diffrn_detector_area_resol_mean 10.24
_diffrn_detector_type 'Bruker Photon 100 CMOS Detector'
_diffrn_measured_fraction_theta_full 1.000
_diffrn_measured_fraction_theta_max 0.999
_diffrn_measurement_device 'k-geometry diffractometer'
_diffrn_measurement_device_type 'Bruker Venture Metaljet'
_diffrn_measurement_method '\w and \f scans'
_diffrn_radiation_collimation 'Focusing mirrors'
_diffrn_radiation_monochromator 'Helios MX Mirror Optics'
_diffrn_radiation_probe x-ray
_diffrn_radiation_type GaK\a
_diffrn_radiation_wavelength 1.34139
_diffrn_reflns_av_R_equivalents 0.0427
_diffrn_reflns_av_unetI/netI 0.0262
_diffrn_reflns_Laue_measured_fraction_full 1.000
_diffrn_reflns_Laue_measured_fraction_max 0.999
_diffrn_reflns_limit_h_max 8
_diffrn_reflns_limit_h_min -8
_diffrn_reflns_limit_k_max 23
_diffrn_reflns_limit_k_min -23
_diffrn_reflns_limit_l_max 9
_diffrn_reflns_limit_l_min -9
_diffrn_reflns_number 12285
_diffrn_reflns_point_group_measured_fraction_full 1.000
_diffrn_reflns_point_group_measured_fraction_max 0.999
_diffrn_reflns_theta_full 53.594
_diffrn_reflns_theta_max 60.678
_diffrn_reflns_theta_min 4.182
_diffrn_source 'Metal Jet'
_diffrn_source_target Ga
_diffrn_source_type 'Gallium Liquid Metal Jet Source'
_exptl_absorpt_coefficient_mu 0.567
_exptl_absorpt_correction_T_max 0.7519
_exptl_absorpt_correction_T_min 0.5567
_exptl_absorpt_correction_type multi-scan
_exptl_absorpt_process_details
'SADABS-2016/2 (Bruker,2016/2) was used for absorption correction. wR2(int) was 0.1252 before and 0.0661 after correction. The Ratio of minimum to maximum transmission is 0.7404. The \l/2 correction factor is Not present.'
_exptl_crystal_colour 'clear light green'
_exptl_crystal_colour_lustre clear
_exptl_crystal_colour_modifier light
_exptl_crystal_colour_primary green
_exptl_crystal_density_diffrn 1.497
_exptl_crystal_description block
_exptl_crystal_F_000 392
_exptl_crystal_recrystallization_method 'crystallized from DMSO/EtOH'
_exptl_crystal_size_max 0.1
_exptl_crystal_size_mid 0.09
_exptl_crystal_size_min 0.06
_refine_diff_density_max 0.251
_refine_diff_density_min -0.285
_refine_diff_density_rms 0.063
_refine_ls_extinction_coef 0.021(2)
_refine_ls_extinction_expression Fc^*^=kFc[1+0.001xFc^2^\l^3^/sin(2\q)]^-1/4^
_refine_ls_extinction_method 'SHELXL-2018/3 (Sheldrick 2018)'
_refine_ls_goodness_of_fit_ref 1.056
_refine_ls_hydrogen_treatment refall
_refine_ls_matrix_type full
_refine_ls_number_parameters 160
_refine_ls_number_reflns 1912
_refine_ls_number_restraints 0
_refine_ls_restrained_S_all 1.056
_refine_ls_R_factor_all 0.0518
_refine_ls_R_factor_gt 0.0450
_refine_ls_shift/su_max 0.000
_refine_ls_shift/su_mean 0.000
_refine_ls_structure_factor_coef Fsqd
_refine_ls_weighting_details 'w=1/[\s^2^(Fo^2^)+(0.0744P)^2^+0.2631P] where P=(Fo^2^+2Fc^2^)/3'
_refine_ls_weighting_scheme calc
_refine_ls_wR_factor_gt 0.1215
_refine_ls_wR_factor_ref 0.1289
_reflns_Friedel_coverage 0.000
_reflns_number_gt 1637
_reflns_number_total 1912
_reflns_threshold_expression 'I > 2\s(I)'
_cod_data_source_file c9ce01725a2.cif
_cod_data_source_block ada155
_cod_depositor_comments
;
The following automatic conversions were performed:

data item '_diffrn_radiation_probe' value 'X-ray' was changed to
'x-ray' in accordance with the
/home/data/users/saulius/crontab/automatic-downloads/rss-feeds/RSC/lib/dictionaries/cif_core.dic
dictionary named 'cif_core.dic' version 2.4.2 last updated on
2011-04-26.

Automatic conversion script
Id: cif_fix_values 6909 2019-04-08 15:41:33Z antanas 

 Adding full bibliography for 7235213--7235215.cif.

 Adding full bibliography for 7235213--7235215.cif.
;
_cod_database_code 7235215
_shelx_shelxl_version_number 2018/3
_shelx_space_group_comment
;
The symmetry employed for this shelxl refinement is uniquely defined
by the following loop, which should always be used as a source of
symmetry information in preference to the above space-group names.
They are only intended as comments.
;
_shelx_estimated_absorpt_t_max 0.967
_shelx_estimated_absorpt_t_min 0.946
_olex2_refinement_description
;
;
_olex2_exptl_crystal_mounting_method 'mounted on a Cryoloop'
_olex2_submission_original_sample_id 'Fe-dpy DMSO/EtOH'
_olex2_submission_special_instructions 'No special instructions were received'

loop_
_space_group_symop_operation_xyz
'x, y, z'
'-x+1/2, y+1/2, -z+1/2'
'-x, -y, -z'
'x-1/2, -y-1/2, z-1/2'

loop_
_atom_site_label
_atom_site_type_symbol
_atom_site_fract_x
_atom_site_fract_y
_atom_site_fract_z
_atom_site_U_iso_or_equiv
_atom_site_adp_type
_atom_site_occupancy
_atom_site_site_symmetry_order
_atom_site_calc_flag
O1 O 0.75859(17) 0.61326(5) 0.39528(15) 0.0311(3) Uani 1 1 d
O2 O 0.64085(18) 0.09560(5) 0.56741(14) 0.0325(3) Uani 1 1 d
N1 N 0.76991(18) 0.51520(6) 0.58970(16) 0.0252(3) Uani 1 1 d
H1 H 0.804(3) 0.5481(10) 0.699(3) 0.044(5) Uiso 1 1 d
N2 N 0.69518(19) 0.19162(6) 0.39910(17) 0.0264(3) Uani 1 1 d
H2 H 0.707(3) 0.1566(10) 0.306(3) 0.041(5) Uiso 1 1 d
C1 C 0.7456(2) 0.54542(7) 0.40831(19) 0.0246(3) Uani 1 1 d
C2 C 0.7038(2) 0.49473(7) 0.2465(2) 0.0277(3) Uani 1 1 d
H2A H 0.692(3) 0.5152(9) 0.117(3) 0.040(5) Uiso 1 1 d
C3 C 0.6825(2) 0.42268(7) 0.2738(2) 0.0277(3) Uani 1 1 d
H3 H 0.649(3) 0.3909(9) 0.155(3) 0.037(4) Uiso 1 1 d
C4 C 0.7074(2) 0.39367(7) 0.46484(19) 0.0238(3) Uani 1 1 d
C5 C 0.7546(2) 0.44299(7) 0.61903(19) 0.0244(3) Uani 1 1 d
H5 H 0.786(3) 0.4302(9) 0.759(3) 0.029(4) Uiso 1 1 d
C6 C 0.6903(2) 0.31532(7) 0.49707(19) 0.0239(3) Uani 1 1 d
C7 C 0.6545(2) 0.28805(7) 0.6644(2) 0.0263(3) Uani 1 1 d
H7 H 0.640(3) 0.3218(9) 0.765(3) 0.038(4) Uiso 1 1 d
C8 C 0.6428(2) 0.21563(7) 0.69556(19) 0.0267(3) Uani 1 1 d
H8 H 0.619(3) 0.1964(9) 0.814(3) 0.035(4) Uiso 1 1 d
C9 C 0.6591(2) 0.16309(7) 0.55656(19) 0.0256(3) Uani 1 1 d
C10 C 0.7113(2) 0.26406(7) 0.37018(19) 0.0252(3) Uani 1 1 d
H10 H 0.743(3) 0.2754(8) 0.251(3) 0.031(4) Uiso 1 1 d

loop_
_atom_site_aniso_label
_atom_site_aniso_U_11
_atom_site_aniso_U_22
_atom_site_aniso_U_33
_atom_site_aniso_U_23
_atom_site_aniso_U_13
_atom_site_aniso_U_12
O1 0.0487(6) 0.0173(5) 0.0304(5) 0.0024(4) 0.0200(5) 0.0004(4)
O2 0.0526(7) 0.0166(5) 0.0261(5) 0.0014(3) 0.0145(5) -0.0009(4)
N1 0.0349(6) 0.0172(6) 0.0219(6) 0.0001(4) 0.0106(5) 0.0007(4)
N2 0.0386(6) 0.0169(6) 0.0236(6) -0.0006(4) 0.0132(5) 0.0009(4)
C1 0.0303(7) 0.0187(6) 0.0241(6) 0.0034(5) 0.0108(5) 0.0005(5)
C2 0.0380(7) 0.0222(7) 0.0213(6) 0.0026(5) 0.0111(5) -0.0007(5)
C3 0.0380(7) 0.0218(7) 0.0215(6) -0.0018(5) 0.0110(6) -0.0019(5)
C4 0.0299(6) 0.0176(6) 0.0225(6) 0.0007(5) 0.0099(5) 0.0008(5)
C5 0.0326(7) 0.0181(6) 0.0212(6) 0.0021(5) 0.0102(5) 0.0014(5)
C6 0.0299(6) 0.0174(6) 0.0217(6) 0.0011(5) 0.0085(5) 0.0012(5)
C7 0.0343(7) 0.0211(7) 0.0226(6) 0.0001(5) 0.0112(5) 0.0023(5)
C8 0.0365(7) 0.0211(7) 0.0220(6) 0.0019(5) 0.0120(5) 0.0014(5)
C9 0.0325(7) 0.0193(6) 0.0211(6) 0.0016(5) 0.0078(5) 0.0009(5)
C10 0.0342(7) 0.0195(7) 0.0218(6) 0.0007(5) 0.0117(5) 0.0006(5)

loop_
_atom_type_symbol
_atom_type_description
_atom_type_scat_dispersion_real
_atom_type_scat_dispersion_imag
_atom_type_scat_source
C C 0.0137 0.0070 'International Tables Vol C Tables 4.2.6.8 and 6.1.1.4'
H H 0.0000 0.0000 'International Tables Vol C Tables 4.2.6.8 and 6.1.1.4'
N N 0.0241 0.0136 'International Tables Vol C Tables 4.2.6.8 and 6.1.1.4'
O O 0.0389 0.0250 'International Tables Vol C Tables 4.2.6.8 and 6.1.1.4'

loop_
_geom_angle_atom_site_label_1
_geom_angle_atom_site_label_2
_geom_angle_atom_site_label_3
_geom_angle
C1 N1 H1 115.5(11)
C5 N1 H1 120.3(11)
C5 N1 C1 124.17(11)
C9 N2 H2 115.4(11)
C10 N2 H2 120.7(11)
C10 N2 C9 123.95(11)
O1 C1 N1 119.41(11)
O1 C1 C2 125.57(11)
N1 C1 C2 115.01(11)
C1 C2 H2A 116.1(10)
C3 C2 C1 120.90(12)
C3 C2 H2A 123.0(10)
C2 C3 H3 116.7(10)
C2 C3 C4 122.15(12)
C4 C3 H3 121.1(10)
C3 C4 C6 122.42(12)
C5 C4 C3 115.76(11)
C5 C4 C6 121.79(12)
N1 C5 C4 121.93(12)
N1 C5 H5 113.7(9)
C4 C5 H5 124.3(10)
C7 C6 C4 122.22(11)
C10 C6 C4 121.94(12)
C10 C6 C7 115.83(12)
C6 C7 H7 120.7(10)
C8 C7 C6 121.98(12)
C8 C7 H7 117.4(10)
C7 C8 H8 122.1(9)
C7 C8 C9 120.99(12)
C9 C8 H8 116.9(9)
O2 C9 N2 119.32(12)
O2 C9 C8 125.62(12)
N2 C9 C8 115.05(11)
N2 C10 C6 122.15(12)
N2 C10 H10 113.7(9)
C6 C10 H10 124.2(9)

loop_
_geom_bond_atom_site_label_1
_geom_bond_atom_site_label_2
_geom_bond_distance
O1 C1 1.2577(15)
O2 C9 1.2538(15)
N1 H1 0.941(19)
N1 C1 1.3710(16)
N1 C5 1.3566(16)
N2 H2 0.963(19)
N2 C9 1.3727(17)
N2 C10 1.3609(16)
C1 C2 1.4291(18)
C2 H2A 0.983(18)
C2 C3 1.3575(18)
C3 H3 0.986(18)
C3 C4 1.4247(18)
C4 C5 1.3672(18)
C4 C6 1.4730(17)
C5 H5 0.973(17)
C6 C7 1.4287(18)
C6 C10 1.3680(18)
C7 H7 0.992(18)
C7 C8 1.3596(18)
C8 H8 1.001(17)
C8 C9 1.4354(18)
C10 H10 0.997(17)

loop_
_geom_hbond_atom_site_label_D
_geom_hbond_atom_site_label_H
_geom_hbond_atom_site_label_A
_geom_hbond_distance_DH
_geom_hbond_distance_HA
_geom_hbond_distance_DA
_geom_hbond_angle_DHA
_geom_hbond_site_symmetry_A
_geom_hbond_publ_flag
N1 H1 O2 0.941(19) 1.800(19) 2.7287(14) 168.6(17) 2_656 yes
N2 H2 O1 0.963(19) 1.764(19) 2.7053(14) 164.7(16) 2_645 yes

loop_
_geom_torsion_atom_site_label_1
_geom_torsion_atom_site_label_2
_geom_torsion_atom_site_label_3
_geom_torsion_atom_site_label_4
_geom_torsion
O1 C1 C2 C3 -176.71(13)
N1 C1 C2 C3 2.45(19)
C1 N1 C5 C4 -1.7(2)
C1 C2 C3 C4 -2.1(2)
C2 C3 C4 C5 -0.1(2)
C2 C3 C4 C6 -178.29(13)
C3 C4 C5 N1 2.01(19)
C3 C4 C6 C7 -161.80(13)
C3 C4 C6 C10 19.3(2)
C4 C6 C7 C8 -178.76(12)
C4 C6 C10 N2 -179.86(12)
C5 N1 C1 O1 178.61(12)
C5 N1 C1 C2 -0.61(18)
C5 C4 C6 C7 20.1(2)
C5 C4 C6 C10 -158.75(13)
C6 C4 C5 N1 -179.81(12)
C6 C7 C8 C9 -2.1(2)
C7 C6 C10 N2 1.18(19)
C7 C8 C9 O2 -176.67(13)
C7 C8 C9 N2 2.45(19)
C9 N2 C10 C6 -0.7(2)
C10 N2 C9 O2 178.05(12)
C10 N2 C9 C8 -1.12(19)
C10 C6 C7 C8 0.2(2)
